data_4064731
loop_
_publ_author_name
'Risse, Julie'
'Scopelliti, Rosario'
'Severin, Kay'

_publ_section_title
;
 Beyond Click-Chemistry: Transformation of Azides with Cyclopentadienyl
 Ruthenium Complexes
;
_journal_issue 12
_journal_name_full Organometallics
_journal_page_first 3412
_journal_paper_doi 10.1021/om200295c
_journal_volume 30
_journal_year 2011
_chemical_formula_moiety 'C52 H80 Cl2 N2 O2 Ru2'
_chemical_formula_sum 'C52 H80 Cl2 N2 O2 Ru2'
_chemical_formula_weight 1038.22
_chemical_name_systematic
; 
 ? 
;
_space_group_IT_number 14
_symmetry_cell_setting monoclinic
_symmetry_space_group_name_Hall '-P 2ybc'
_symmetry_space_group_name_H-M 'P 1 21/c 1'
_atom_sites_solution_hydrogens geom
_atom_sites_solution_primary direct
_atom_sites_solution_secondary difmap
_audit_creation_method SHELXL-97
_cell_angle_alpha 90.00
_cell_angle_beta 101.203(15)
_cell_angle_gamma 90.00
_cell_formula_units_Z 2
_cell_length_a 12.619(2)
_cell_length_b 16.7307(16)
_cell_length_c 11.988(2)
_cell_measurement_reflns_used 246
_cell_measurement_temperature 100(2)
_cell_measurement_theta_max 22
_cell_measurement_theta_min 3
_cell_volume 2482.7(6)
_computing_cell_refinement 'Dirax/lsq (Duisenberg & Schreurs, 1989-2000)'
_computing_data_collection 'Collect (Bruker AXS BV, 1997-2004)'
_computing_data_reduction 'EvalCCD (Duisenberg & Schreurs, 1990-2000)'
_computing_molecular_graphics 'Bruker SHELXTL'
_computing_publication_material 'Bruker SHELXTL'
_computing_structure_refinement 'SHELXL-97 (Sheldrick, 1997)'
_computing_structure_solution 'SHELXS-97 (Sheldrick, 1990)'
_diffrn_ambient_temperature 100(2)
_diffrn_measured_fraction_theta_full 0.998
_diffrn_measured_fraction_theta_max 0.998
_diffrn_measurement_device_type 'Bruker APEX II CCD'
_diffrn_measurement_method 'phi and omega scans'
_diffrn_radiation_monochromator graphite
_diffrn_radiation_source 'fine-focus sealed tube'
_diffrn_radiation_type MoK\a
_diffrn_radiation_wavelength 0.71073
_diffrn_reflns_av_R_equivalents 0.0657
_diffrn_reflns_av_sigmaI/netI 0.0548
_diffrn_reflns_limit_h_max 16
_diffrn_reflns_limit_h_min -16
_diffrn_reflns_limit_k_max 20
_diffrn_reflns_limit_k_min -21
_diffrn_reflns_limit_l_max 15
_diffrn_reflns_limit_l_min -15
_diffrn_reflns_number 34170
_diffrn_reflns_theta_full 27.50
_diffrn_reflns_theta_max 27.50
_diffrn_reflns_theta_min 3.25
_exptl_absorpt_coefficient_mu 0.756
_exptl_absorpt_correction_T_max 0.7456
_exptl_absorpt_correction_T_min 0.6609
_exptl_absorpt_correction_type multi-scan
_exptl_absorpt_process_details 'SADABS 2008, Bruker AXS, 2008'
_exptl_crystal_colour red
_exptl_crystal_density_diffrn 1.389
_exptl_crystal_density_method 'not measured'
_exptl_crystal_description prismatic
_exptl_crystal_F_000 1088
_exptl_crystal_size_max 0.16
_exptl_crystal_size_mid 0.13
_exptl_crystal_size_min 0.09
_refine_diff_density_max 0.905
_refine_diff_density_min -0.470
_refine_diff_density_rms 0.096
_refine_ls_extinction_method none
_refine_ls_goodness_of_fit_ref 1.109
_refine_ls_hydrogen_treatment constr
_refine_ls_matrix_type full
_refine_ls_number_parameters 271
_refine_ls_number_reflns 5695
_refine_ls_number_restraints 0
_refine_ls_restrained_S_all 1.109
_refine_ls_R_factor_all 0.0675
_refine_ls_R_factor_gt 0.0428
_refine_ls_shift/su_max 0.000
_refine_ls_shift/su_mean 0.000
_refine_ls_structure_factor_coef Fsqd
_refine_ls_weighting_details 'calc w=1/[\s^2^(Fo^2^)+(0.0153P)^2^+2.7883P] where P=(Fo^2^+2Fc^2^)/3'
_refine_ls_weighting_scheme calc
_refine_ls_wR_factor_gt 0.0684
_refine_ls_wR_factor_ref 0.0768
_reflns_number_gt 4393
_reflns_number_total 5695
_reflns_threshold_expression >2sigma(I)
_cod_data_source_file om200295c_si_001.cif
_cod_data_source_block complex_3
_cod_depositor_comments
;
The following automatic conversions were performed:

'_symmetry_cell_setting' value 'Monoclinic' changed to 'monoclinic'
according to /home/saulius/struct/CIF-dictionaries/cif_core.dic
dictionary named 'cif_core.dic' version 2.4.1 from 2010-06-29.

Automatic conversion script
Id: cif_fix_values 1715 2011-07-08 13:25:40Z adriana 
;
_cod_original_cell_volume 2482.7(7)
_cod_original_sg_symbol_H-M 'P 21/c'
_cod_database_code 4064731

loop_
_symmetry_equiv_pos_as_xyz
'x, y, z'
'-x, y+1/2, -z+1/2'
'-x, -y, -z'
'x, -y-1/2, z-1/2'

loop_
_atom_site_label
_atom_site_type_symbol
_atom_site_fract_x
_atom_site_fract_y
_atom_site_fract_z
_atom_site_U_iso_or_equiv
_atom_site_adp_type
_atom_site_occupancy
_atom_site_symmetry_multiplicity
_atom_site_calc_flag
_atom_site_refinement_flags
Ru1 Ru 0.13199(2) 0.052663(14) 0.06920(2) 0.01744(7) Uani 1 1 d .
Cl1 Cl 0.03412(6) -0.07836(4) 0.08091(6) 0.02281(17) Uani 1 1 d .
O1 O 0.17628(18) 0.00904(13) 0.33500(17) 0.0273(5) Uani 1 1 d .
N1 N 0.1796(2) -0.01046(17) -0.0649(2) 0.0304(7) Uani 1 1 d .
H1 H 0.1633 -0.0611 -0.0580 0.037 Uiso 1 1 calc R
C1 C 0.1881(2) 0.06253(17) 0.2518(2) 0.0202(7) Uani 1 1 d .
C2 C 0.2777(2) 0.06033(18) 0.1937(2) 0.0200(7) Uani 1 1 d .
C3 C 0.2640(3) 0.13195(18) 0.1188(2) 0.0208(7) Uani 1 1 d .
C4 C 0.1644(3) 0.17179(18) 0.1313(2) 0.0206(7) Uani 1 1 d .
C5 C 0.1180(3) 0.12711(17) 0.2134(2) 0.0204(7) Uani 1 1 d .
H5 H 0.0523 0.1390 0.2373 0.024 Uiso 1 1 calc R
C6 C 0.0699(3) 0.0030(2) 0.3607(3) 0.0320(8) Uani 1 1 d .
H6A H 0.0503 0.0541 0.3912 0.048 Uiso 1 1 calc R
H6B H 0.0693 -0.0392 0.4173 0.048 Uiso 1 1 calc R
H6C H 0.0178 -0.0100 0.2913 0.048 Uiso 1 1 calc R
C7 C 0.3681(3) -0.00262(19) 0.2255(3) 0.0269(8) Uani 1 1 d .
C8 C 0.4258(3) 0.0132(2) 0.3498(3) 0.0336(9) Uani 1 1 d .
H8A H 0.4796 -0.0287 0.3742 0.050 Uiso 1 1 calc R
H8B H 0.3726 0.0130 0.3994 0.050 Uiso 1 1 calc R
H8C H 0.4618 0.0653 0.3545 0.050 Uiso 1 1 calc R
C9 C 0.3189(3) -0.08776(19) 0.2183(3) 0.0328(8) Uani 1 1 d .
H9A H 0.2869 -0.1002 0.1390 0.049 Uiso 1 1 calc R
H9B H 0.2629 -0.0903 0.2645 0.049 Uiso 1 1 calc R
H9C H 0.3757 -0.1267 0.2468 0.049 Uiso 1 1 calc R
C10 C 0.4530(3) -0.0032(2) 0.1507(3) 0.0347(9) Uani 1 1 d .
H10A H 0.4178 -0.0127 0.0714 0.052 Uiso 1 1 calc R
H10B H 0.5054 -0.0459 0.1759 0.052 Uiso 1 1 calc R
H10C H 0.4902 0.0484 0.1566 0.052 Uiso 1 1 calc R
C11 C 0.3396(3) 0.15658(19) 0.0392(2) 0.0239(7) Uani 1 1 d .
H11A H 0.2940 0.1799 -0.0296 0.029 Uiso 1 1 calc R
H11B H 0.3714 0.1070 0.0150 0.029 Uiso 1 1 calc R
C12 C 0.4358(3) 0.2168(2) 0.0804(3) 0.0310(8) Uani 1 1 d .
C13 C 0.5342(3) 0.1887(2) 0.0331(3) 0.0447(10) Uani 1 1 d .
H13A H 0.5146 0.1847 -0.0499 0.067 Uiso 1 1 calc R
H13B H 0.5576 0.1363 0.0651 0.067 Uiso 1 1 calc R
H13C H 0.5932 0.2273 0.0539 0.067 Uiso 1 1 calc R
C14 C 0.4094(3) 0.3009(2) 0.0318(3) 0.0404(10) Uani 1 1 d .
H14A H 0.4736 0.3349 0.0512 0.061 Uiso 1 1 calc R
H14B H 0.3506 0.3238 0.0643 0.061 Uiso 1 1 calc R
H14C H 0.3871 0.2977 -0.0510 0.061 Uiso 1 1 calc R
C15 C 0.4650(3) 0.2208(2) 0.2107(3) 0.0403(10) Uani 1 1 d .
H15A H 0.5244 0.2588 0.2337 0.060 Uiso 1 1 calc R
H15B H 0.4874 0.1677 0.2411 0.060 Uiso 1 1 calc R
H15C H 0.4019 0.2384 0.2406 0.060 Uiso 1 1 calc R
C16 C 0.1139(3) 0.25208(18) 0.0869(3) 0.0261(8) Uani 1 1 d .
C17 C 0.1203(3) 0.26821(19) -0.0383(3) 0.0339(9) Uani 1 1 d .
H17A H 0.1957 0.2778 -0.0442 0.051 Uiso 1 1 calc R
H17B H 0.0768 0.3153 -0.0656 0.051 Uiso 1 1 calc R
H17C H 0.0926 0.2218 -0.0847 0.051 Uiso 1 1 calc R
C18 C 0.1695(3) 0.31920(19) 0.1657(3) 0.0325(8) Uani 1 1 d .
H18A H 0.1535 0.3123 0.2419 0.049 Uiso 1 1 calc R
H18B H 0.1424 0.3712 0.1351 0.049 Uiso 1 1 calc R
H18C H 0.2478 0.3166 0.1700 0.049 Uiso 1 1 calc R
C19 C -0.0062(3) 0.25487(19) 0.0941(3) 0.0318(8) Uani 1 1 d .
H19A H -0.0440 0.2100 0.0512 0.048 Uiso 1 1 calc R
H19B H -0.0377 0.3053 0.0619 0.048 Uiso 1 1 calc R
H19C H -0.0135 0.2510 0.1739 0.048 Uiso 1 1 calc R
C20 C 0.2216(3) -0.0040(2) -0.1499(3) 0.0369(9) Uani 1 1 d .
H20 H 0.2512 0.0468 -0.1615 0.044 Uiso 1 1 calc R
C21 C 0.2312(3) -0.0664(2) -0.2354(3) 0.0293(8) Uani 1 1 d .
C22 C 0.2722(3) -0.0425(2) -0.3310(3) 0.0388(9) Uani 1 1 d .
H22 H 0.2938 0.0113 -0.3386 0.047 Uiso 1 1 calc R
C23 C 0.2811(3) -0.1001(3) -0.4165(3) 0.0451(10) Uani 1 1 d .
H23 H 0.3084 -0.0853 -0.4821 0.054 Uiso 1 1 calc R
C24 C 0.2496(3) -0.1769(3) -0.4022(4) 0.0451(11) Uani 1 1 d .
H24 H 0.2571 -0.2159 -0.4576 0.054 Uiso 1 1 calc R
C25 C 0.2081(3) -0.1985(2) -0.3113(4) 0.0485(11) Uani 1 1 d .
H25 H 0.1840 -0.2518 -0.3049 0.058 Uiso 1 1 calc R
C26 C 0.2004(3) -0.1445(2) -0.2288(3) 0.0407(9) Uani 1 1 d .
H26 H 0.1728 -0.1614 -0.1644 0.049 Uiso 1 1 calc R

loop_
_atom_site_aniso_label
_atom_site_aniso_U_11
_atom_site_aniso_U_22
_atom_site_aniso_U_33
_atom_site_aniso_U_23
_atom_site_aniso_U_13
_atom_site_aniso_U_12
Ru1 0.02193(13) 0.01436(12) 0.01484(11) -0.00131(11) 0.00062(8) -0.00144(11)
Cl1 0.0274(4) 0.0178(4) 0.0204(4) 0.0001(3) -0.0026(3) -0.0028(3)
O1 0.0330(13) 0.0254(12) 0.0228(12) 0.0072(10) 0.0035(10) -0.0054(10)
N1 0.0284(16) 0.0365(17) 0.0246(15) -0.0040(13) 0.0008(12) 0.0018(13)
C1 0.0280(17) 0.0171(16) 0.0133(13) 0.0013(12) -0.0014(12) -0.0081(13)
C2 0.0231(16) 0.0173(16) 0.0172(14) -0.0031(13) -0.0017(12) -0.0047(13)
C3 0.0261(17) 0.0185(16) 0.0160(14) -0.0037(12) -0.0003(12) -0.0079(13)
C4 0.0284(17) 0.0182(16) 0.0142(14) -0.0031(12) 0.0017(13) -0.0053(13)
C5 0.0261(17) 0.0183(16) 0.0168(14) -0.0053(12) 0.0041(12) -0.0020(13)
C6 0.044(2) 0.0271(19) 0.0280(18) 0.0039(15) 0.0132(16) -0.0080(16)
C7 0.0246(18) 0.0241(18) 0.0284(18) 0.0011(14) -0.0036(14) 0.0001(14)
C8 0.029(2) 0.035(2) 0.0305(19) 0.0083(16) -0.0085(15) -0.0027(16)
C9 0.030(2) 0.0217(18) 0.042(2) 0.0022(15) -0.0044(16) 0.0038(15)
C10 0.0276(19) 0.031(2) 0.042(2) -0.0038(17) -0.0004(16) 0.0021(16)
C11 0.0295(18) 0.0240(17) 0.0185(15) -0.0043(13) 0.0055(13) -0.0073(14)
C12 0.038(2) 0.0295(19) 0.0271(18) -0.0050(15) 0.0099(15) -0.0182(16)
C13 0.042(2) 0.053(3) 0.040(2) -0.0032(19) 0.0103(18) -0.023(2)
C14 0.058(3) 0.035(2) 0.0316(19) -0.0045(16) 0.0172(18) -0.0259(19)
C15 0.045(2) 0.046(2) 0.0287(19) -0.0051(17) 0.0040(17) -0.0291(19)
C16 0.042(2) 0.0141(16) 0.0214(16) -0.0009(13) 0.0046(14) 0.0025(14)
C17 0.058(3) 0.0187(18) 0.0245(17) 0.0037(14) 0.0053(17) 0.0085(17)
C18 0.053(2) 0.0195(18) 0.0266(18) -0.0034(14) 0.0121(16) -0.0023(16)
C19 0.045(2) 0.0175(17) 0.0295(18) -0.0023(14) -0.0004(16) 0.0087(16)
C20 0.035(2) 0.040(2) 0.033(2) 0.0019(17) 0.0017(17) 0.0009(17)
C21 0.0201(17) 0.037(2) 0.0289(17) -0.0122(15) 0.0005(13) 0.0040(15)
C22 0.0280(19) 0.032(2) 0.052(2) 0.0098(18) -0.0041(17) -0.0030(16)
C23 0.031(2) 0.080(3) 0.0263(19) 0.007(2) 0.0109(16) 0.000(2)
C24 0.031(2) 0.051(3) 0.053(3) -0.027(2) 0.0057(19) 0.0025(19)
C25 0.046(3) 0.038(2) 0.062(3) -0.009(2) 0.012(2) 0.000(2)
C26 0.040(2) 0.044(2) 0.037(2) 0.0006(18) 0.0065(17) -0.0062(19)

loop_
_atom_type_symbol
_atom_type_description
_atom_type_scat_dispersion_real
_atom_type_scat_dispersion_imag
_atom_type_scat_source
C C 0.0033 0.0016 'International Tables Vol C Tables 4.2.6.8 and 6.1.1.4'
H H 0.0000 0.0000 'International Tables Vol C Tables 4.2.6.8 and 6.1.1.4'
N N 0.0061 0.0033 'International Tables Vol C Tables 4.2.6.8 and 6.1.1.4'
O O 0.0106 0.0060 'International Tables Vol C Tables 4.2.6.8 and 6.1.1.4'
Cl Cl 0.1484 0.1585 'International Tables Vol C Tables 4.2.6.8 and 6.1.1.4'
Ru Ru -1.2594 0.8363 'International Tables Vol C Tables 4.2.6.8 and 6.1.1.4'

loop_
_geom_angle_atom_site_label_1
_geom_angle_atom_site_label_2
_geom_angle_atom_site_label_3
_geom_angle
_geom_angle_site_symmetry_1
_geom_angle_site_symmetry_3
N1 Ru1 C3 101.68(12) . .
N1 Ru1 C2 103.24(11) . .
C3 Ru1 C2 40.89(11) . .
N1 Ru1 C4 132.02(12) . .
C3 Ru1 C4 39.98(12) . .
C2 Ru1 C4 67.70(11) . .
N1 Ru1 C5 167.78(11) . .
C3 Ru1 C5 66.32(12) . .
C2 Ru1 C5 66.43(12) . .
C4 Ru1 C5 39.29(11) . .
N1 Ru1 C1 136.20(11) . .
C3 Ru1 C1 65.53(11) . .
C2 Ru1 C1 39.03(11) . .
C4 Ru1 C1 64.90(11) . .
C5 Ru1 C1 38.09(11) . .
N1 Ru1 Cl1 82.04(7) . 3
C3 Ru1 Cl1 126.31(8) . 3
C2 Ru1 Cl1 166.60(8) . 3
C4 Ru1 Cl1 99.53(8) . 3
C5 Ru1 Cl1 106.65(8) . 3
C1 Ru1 Cl1 140.34(9) . 3
N1 Ru1 Cl1 79.78(8) . .
C3 Ru1 Cl1 152.87(8) . .
C2 Ru1 Cl1 112.10(8) . .
C4 Ru1 Cl1 148.13(9) . .
C5 Ru1 Cl1 109.71(8) . .
C1 Ru1 Cl1 94.41(8) . .
Cl1 Ru1 Cl1 80.81(3) 3 .
Ru1 Cl1 Ru1 99.19(3) 3 .
C1 O1 C6 116.1(2) . .
C20 N1 Ru1 144.5(3) . .
C20 N1 H1 107.8 . .
Ru1 N1 H1 107.8 . .
O1 C1 C5 125.8(3) . .
O1 C1 C2 122.9(3) . .
C5 C1 C2 111.2(3) . .
O1 C1 Ru1 128.60(19) . .
C5 C1 Ru1 70.71(16) . .
C2 C1 Ru1 69.08(15) . .
C1 C2 C3 105.2(3) . .
C1 C2 C7 120.6(3) . .
C3 C2 C7 133.8(3) . .
C1 C2 Ru1 71.89(16) . .
C3 C2 Ru1 69.10(15) . .
C7 C2 Ru1 128.8(2) . .
C4 C3 C2 107.9(3) . .
C4 C3 C11 126.6(3) . .
C2 C3 C11 125.4(3) . .
C4 C3 Ru1 70.62(17) . .
C2 C3 Ru1 70.01(16) . .
C11 C3 Ru1 122.98(19) . .
C5 C4 C3 107.8(3) . .
C5 C4 C16 119.5(3) . .
C3 C4 C16 132.3(3) . .
C5 C4 Ru1 71.36(16) . .
C3 C4 Ru1 69.40(16) . .
C16 C4 Ru1 131.0(2) . .
C1 C5 C4 107.8(3) . .
C1 C5 Ru1 71.20(17) . .
C4 C5 Ru1 69.35(16) . .
C1 C5 H5 126.1 . .
C4 C5 H5 126.1 . .
Ru1 C5 H5 124.9 . .
O1 C6 H6A 109.5 . .
O1 C6 H6B 109.5 . .
H6A C6 H6B 109.5 . .
O1 C6 H6C 109.5 . .
H6A C6 H6C 109.5 . .
H6B C6 H6C 109.5 . .
C10 C7 C2 115.4(3) . .
C10 C7 C8 108.3(3) . .
C2 C7 C8 107.9(3) . .
C10 C7 C9 106.3(3) . .
C2 C7 C9 110.1(3) . .
C8 C7 C9 108.6(3) . .
C7 C8 H8A 109.5 . .
C7 C8 H8B 109.5 . .
H8A C8 H8B 109.5 . .
C7 C8 H8C 109.5 . .
H8A C8 H8C 109.5 . .
H8B C8 H8C 109.5 . .
C7 C9 H9A 109.5 . .
C7 C9 H9B 109.5 . .
H9A C9 H9B 109.5 . .
C7 C9 H9C 109.5 . .
H9A C9 H9C 109.5 . .
H9B C9 H9C 109.5 . .
C7 C10 H10A 109.5 . .
C7 C10 H10B 109.5 . .
H10A C10 H10B 109.5 . .
C7 C10 H10C 109.5 . .
H10A C10 H10C 109.5 . .
H10B C10 H10C 109.5 . .
C3 C11 C12 120.7(2) . .
C3 C11 H11A 107.1 . .
C12 C11 H11A 107.1 . .
C3 C11 H11B 107.1 . .
C12 C11 H11B 107.1 . .
H11A C11 H11B 106.8 . .
C14 C12 C13 105.8(3) . .
C14 C12 C15 109.7(3) . .
C13 C12 C15 109.7(3) . .
C14 C12 C11 111.7(3) . .
C13 C12 C11 108.5(3) . .
C15 C12 C11 111.3(3) . .
C12 C13 H13A 109.5 . .
C12 C13 H13B 109.5 . .
H13A C13 H13B 109.5 . .
C12 C13 H13C 109.5 . .
H13A C13 H13C 109.5 . .
H13B C13 H13C 109.5 . .
C12 C14 H14A 109.5 . .
C12 C14 H14B 109.5 . .
H14A C14 H14B 109.5 . .
C12 C14 H14C 109.5 . .
H14A C14 H14C 109.5 . .
H14B C14 H14C 109.5 . .
C12 C15 H15A 109.5 . .
C12 C15 H15B 109.5 . .
H15A C15 H15B 109.5 . .
C12 C15 H15C 109.5 . .
H15A C15 H15C 109.5 . .
H15B C15 H15C 109.5 . .
C19 C16 C4 110.8(3) . .
C19 C16 C17 106.8(3) . .
C4 C16 C17 113.1(3) . .
C19 C16 C18 106.2(3) . .
C4 C16 C18 108.4(2) . .
C17 C16 C18 111.3(3) . .
C16 C17 H17A 109.5 . .
C16 C17 H17B 109.5 . .
H17A C17 H17B 109.5 . .
C16 C17 H17C 109.5 . .
H17A C17 H17C 109.5 . .
H17B C17 H17C 109.5 . .
C16 C18 H18A 109.5 . .
C16 C18 H18B 109.5 . .
H18A C18 H18B 109.5 . .
C16 C18 H18C 109.5 . .
H18A C18 H18C 109.5 . .
H18B C18 H18C 109.5 . .
C16 C19 H19A 109.5 . .
C16 C19 H19B 109.5 . .
H19A C19 H19B 109.5 . .
C16 C19 H19C 109.5 . .
H19A C19 H19C 109.5 . .
H19B C19 H19C 109.5 . .
N1 C20 C21 127.7(4) . .
N1 C20 H20 116.2 . .
C21 C20 H20 116.2 . .
C26 C21 C22 118.2(3) . .
C26 C21 C20 124.7(3) . .
C22 C21 C20 117.1(3) . .
C21 C22 C23 119.1(3) . .
C21 C22 H22 120.4 . .
C23 C22 H22 120.4 . .
C24 C23 C22 118.6(4) . .
C24 C23 H23 120.7 . .
C22 C23 H23 120.7 . .
C25 C24 C23 121.5(4) . .
C25 C24 H24 119.2 . .
C23 C24 H24 119.2 . .
C24 C25 C26 120.3(4) . .
C24 C25 H25 119.8 . .
C26 C25 H25 119.8 . .
C25 C26 C21 122.2(4) . .
C25 C26 H26 118.9 . .
C21 C26 H26 118.9 . .

loop_
_geom_bond_atom_site_label_1
_geom_bond_atom_site_label_2
_geom_bond_distance
_geom_bond_site_symmetry_2
Ru1 N1 2.106(3) .
Ru1 C3 2.122(3) .
Ru1 C2 2.135(3) .
Ru1 C4 2.139(3) .
Ru1 C5 2.166(3) .
Ru1 C1 2.172(3) .
Ru1 Cl1 2.5202(9) 3
Ru1 Cl1 2.5332(8) .
Cl1 Ru1 2.5201(9) 3
O1 C1 1.370(3) .
O1 C6 1.438(4) .
N1 C20 1.242(4) .
N1 H1 0.8800 .
C1 C5 1.416(4) .
C1 C2 1.439(4) .
C2 C3 1.487(4) .
C2 C7 1.545(4) .
C3 C4 1.457(4) .
C3 C11 1.530(4) .
C4 C5 1.447(4) .
C4 C16 1.537(4) .
C5 H5 0.9500 .
C6 H6A 0.9800 .
C6 H6B 0.9800 .
C6 H6C 0.9800 .
C7 C10 1.525(5) .
C7 C8 1.549(4) .
C7 C9 1.550(4) .
C8 H8A 0.9800 .
C8 H8B 0.9800 .
C8 H8C 0.9800 .
C9 H9A 0.9800 .
C9 H9B 0.9800 .
C9 H9C 0.9800 .
C10 H10A 0.9800 .
C10 H10B 0.9800 .
C10 H10C 0.9800 .
C11 C12 1.581(4) .
C11 H11A 0.9900 .
C11 H11B 0.9900 .
C12 C14 1.535(5) .
C12 C13 1.535(5) .
C12 C15 1.536(4) .
C13 H13A 0.9800 .
C13 H13B 0.9800 .
C13 H13C 0.9800 .
C14 H14A 0.9800 .
C14 H14B 0.9800 .
C14 H14C 0.9800 .
C15 H15A 0.9800 .
C15 H15B 0.9800 .
C15 H15C 0.9800 .
C16 C19 1.535(5) .
C16 C17 1.543(4) .
C16 C18 1.545(4) .
C17 H17A 0.9800 .
C17 H17B 0.9800 .
C17 H17C 0.9800 .
C18 H18A 0.9800 .
C18 H18B 0.9800 .
C18 H18C 0.9800 .
C19 H19A 0.9800 .
C19 H19B 0.9800 .
C19 H19C 0.9800 .
C20 C21 1.485(5) .
C20 H20 0.9500 .
C21 C26 1.369(5) .
C21 C22 1.404(5) .
C22 C23 1.427(5) .
C22 H22 0.9500 .
C23 C24 1.365(6) .
C23 H23 0.9500 .
C24 C25 1.347(6) .
C24 H24 0.9500 .
C25 C26 1.356(5) .
C25 H25 0.9500 .
C26 H26 0.9500 .

loop_
_geom_torsion_atom_site_label_1
_geom_torsion_atom_site_label_2
_geom_torsion_atom_site_label_3
_geom_torsion_atom_site_label_4
_geom_torsion
_geom_torsion_site_symmetry_1
_geom_torsion_site_symmetry_4
N1 Ru1 Cl1 Ru1 -83.49(8) . 3
C3 Ru1 Cl1 Ru1 -179.19(19) . 3
C2 Ru1 Cl1 Ru1 176.27(9) . 3
C4 Ru1 Cl1 Ru1 93.30(15) . 3
C5 Ru1 Cl1 Ru1 104.50(9) . 3
C1 Ru1 Cl1 Ru1 140.32(9) . 3
Cl1 Ru1 Cl1 Ru1 0.0 3 3
C3 Ru1 N1 C20 -41.5(4) . .
C2 Ru1 N1 C20 -83.3(4) . .
C4 Ru1 N1 C20 -11.6(5) . .
C5 Ru1 N1 C20 -52.0(8) . .
C1 Ru1 N1 C20 -108.2(4) . .
Cl1 Ru1 N1 C20 84.1(4) 3 .
Cl1 Ru1 N1 C20 166.1(4) . .
C6 O1 C1 C5 19.7(4) . .
C6 O1 C1 C2 -161.9(3) . .
C6 O1 C1 Ru1 -73.5(3) . .
N1 Ru1 C1 O1 -75.6(3) . .
C3 Ru1 C1 O1 -156.8(3) . .
C2 Ru1 C1 O1 -116.0(3) . .
C4 Ru1 C1 O1 159.0(3) . .
C5 Ru1 C1 O1 121.0(4) . .
Cl1 Ru1 C1 O1 85.2(3) 3 .
Cl1 Ru1 C1 O1 4.2(3) . .
N1 Ru1 C1 C5 163.44(18) . .
C3 Ru1 C1 C5 82.25(19) . .
C2 Ru1 C1 C5 123.0(3) . .
C4 Ru1 C1 C5 38.02(18) . .
Cl1 Ru1 C1 C5 -35.8(2) 3 .
Cl1 Ru1 C1 C5 -116.73(17) . .
N1 Ru1 C1 C2 40.4(2) . .
C3 Ru1 C1 C2 -40.75(17) . .
C4 Ru1 C1 C2 -84.98(19) . .
C5 Ru1 C1 C2 -123.0(3) . .
Cl1 Ru1 C1 C2 -158.81(14) 3 .
Cl1 Ru1 C1 C2 120.27(16) . .
O1 C1 C2 C3 -175.3(2) . .
C5 C1 C2 C3 3.3(3) . .
Ru1 C1 C2 C3 61.47(17) . .
O1 C1 C2 C7 -1.6(4) . .
C5 C1 C2 C7 177.0(2) . .
Ru1 C1 C2 C7 -124.9(3) . .
O1 C1 C2 Ru1 123.2(3) . .
C5 C1 C2 Ru1 -58.1(2) . .
N1 Ru1 C2 C1 -152.54(17) . .
C3 Ru1 C2 C1 114.8(2) . .
C4 Ru1 C2 C1 77.16(18) . .
C5 Ru1 C2 C1 34.36(16) . .
Cl1 Ru1 C2 C1 95.6(4) 3 .
Cl1 Ru1 C2 C1 -68.35(17) . .
N1 Ru1 C2 C3 92.64(19) . .
C4 Ru1 C2 C3 -37.66(17) . .
C5 Ru1 C2 C3 -80.46(19) . .
C1 Ru1 C2 C3 -114.8(2) . .
Cl1 Ru1 C2 C3 -19.3(5) 3 .
Cl1 Ru1 C2 C3 176.83(15) . .
N1 Ru1 C2 C7 -37.4(3) . .
C3 Ru1 C2 C7 -130.0(4) . .
C4 Ru1 C2 C7 -167.7(3) . .
C5 Ru1 C2 C7 149.5(3) . .
C1 Ru1 C2 C7 115.1(3) . .
Cl1 Ru1 C2 C7 -149.3(3) 3 .
Cl1 Ru1 C2 C7 46.8(3) . .
C1 C2 C3 C4 -2.6(3) . .
C7 C2 C3 C4 -175.0(3) . .
Ru1 C2 C3 C4 60.74(19) . .
C1 C2 C3 C11 179.8(3) . .
C7 C2 C3 C11 7.3(5) . .
Ru1 C2 C3 C11 -116.9(3) . .
C1 C2 C3 Ru1 -63.36(18) . .
C7 C2 C3 Ru1 124.2(3) . .
N1 Ru1 C3 C4 144.83(16) . .
C2 Ru1 C3 C4 -118.4(2) . .
C5 Ru1 C3 C4 -37.60(16) . .
C1 Ru1 C3 C4 -79.47(18) . .
Cl1 Ru1 C3 C4 56.18(18) 3 .
Cl1 Ru1 C3 C4 -124.81(19) . .
N1 Ru1 C3 C2 -96.80(18) . .
C4 Ru1 C3 C2 118.4(2) . .
C5 Ru1 C3 C2 80.77(18) . .
C1 Ru1 C3 C2 38.90(17) . .
Cl1 Ru1 C3 C2 174.55(14) 3 .
Cl1 Ru1 C3 C2 -6.4(3) . .
N1 Ru1 C3 C11 23.2(3) . .
C2 Ru1 C3 C11 120.0(3) . .
C4 Ru1 C3 C11 -121.7(3) . .
C5 Ru1 C3 C11 -159.3(3) . .
C1 Ru1 C3 C11 158.9(3) . .
Cl1 Ru1 C3 C11 -65.5(3) 3 .
Cl1 Ru1 C3 C11 113.5(2) . .
C2 C3 C4 C5 1.0(3) . .
C11 C3 C4 C5 178.6(3) . .
Ru1 C3 C4 C5 61.39(19) . .
C2 C3 C4 C16 172.4(3) . .
C11 C3 C4 C16 -10.0(5) . .
Ru1 C3 C4 C16 -127.3(3) . .
C2 C3 C4 Ru1 -60.35(18) . .
C11 C3 C4 Ru1 117.2(3) . .
N1 Ru1 C4 C5 -167.48(16) . .
C3 Ru1 C4 C5 -118.1(2) . .
C2 Ru1 C4 C5 -79.56(18) . .
C1 Ru1 C4 C5 -36.88(17) . .
Cl1 Ru1 C4 C5 104.69(16) 3 .
Cl1 Ru1 C4 C5 16.8(3) . .
N1 Ru1 C4 C3 -49.4(2) . .
C2 Ru1 C4 C3 38.50(17) . .
C5 Ru1 C4 C3 118.1(2) . .
C1 Ru1 C4 C3 81.19(18) . .
Cl1 Ru1 C4 C3 -137.24(15) 3 .
Cl1 Ru1 C4 C3 134.85(16) . .
N1 Ru1 C4 C16 79.3(3) . .
C3 Ru1 C4 C16 128.7(4) . .
C2 Ru1 C4 C16 167.2(3) . .
C5 Ru1 C4 C16 -113.2(4) . .
C1 Ru1 C4 C16 -150.1(3) . .
Cl1 Ru1 C4 C16 -8.5(3) 3 .
Cl1 Ru1 C4 C16 -96.5(3) . .
O1 C1 C5 C4 175.8(3) . .
C2 C1 C5 C4 -2.8(3) . .
Ru1 C1 C5 C4 -59.97(19) . .
O1 C1 C5 Ru1 -124.2(3) . .
C2 C1 C5 Ru1 57.2(2) . .
C3 C4 C5 C1 1.0(3) . .
C16 C4 C5 C1 -171.7(2) . .
Ru1 C4 C5 C1 61.14(19) . .
C3 C4 C5 Ru1 -60.14(19) . .
C16 C4 C5 Ru1 127.2(3) . .
N1 Ru1 C5 C1 -68.7(6) . .
C3 Ru1 C5 C1 -80.00(19) . .
C2 Ru1 C5 C1 -35.18(17) . .
C4 Ru1 C5 C1 -118.3(3) . .
Cl1 Ru1 C5 C1 157.06(16) 3 .
Cl1 Ru1 C5 C1 71.07(18) . .
N1 Ru1 C5 C4 49.5(6) . .
C3 Ru1 C5 C4 38.25(17) . .
C2 Ru1 C5 C4 83.07(19) . .
C1 Ru1 C5 C4 118.3(3) . .
Cl1 Ru1 C5 C4 -84.69(17) 3 .
Cl1 Ru1 C5 C4 -170.68(15) . .
C1 C2 C7 C10 174.8(3) . .
C3 C2 C7 C10 -13.7(5) . .
Ru1 C2 C7 C10 84.2(3) . .
C1 C2 C7 C8 -63.9(3) . .
C3 C2 C7 C8 107.6(4) . .
Ru1 C2 C7 C8 -154.6(2) . .
C1 C2 C7 C9 54.5(4) . .
C3 C2 C7 C9 -134.0(3) . .
Ru1 C2 C7 C9 -36.2(4) . .
C4 C3 C11 C12 89.8(4) . .
C2 C3 C11 C12 -93.0(4) . .
Ru1 C3 C11 C12 179.2(2) . .
C3 C11 C12 C14 -103.0(3) . .
C3 C11 C12 C13 140.9(3) . .
C3 C11 C12 C15 20.0(4) . .
C5 C4 C16 C19 -26.2(4) . .
C3 C4 C16 C19 163.3(3) . .
Ru1 C4 C16 C19 64.1(4) . .
C5 C4 C16 C17 -146.0(3) . .
C3 C4 C16 C17 43.5(4) . .
Ru1 C4 C16 C17 -55.8(4) . .
C5 C4 C16 C18 90.0(3) . .
C3 C4 C16 C18 -80.5(4) . .
Ru1 C4 C16 C18 -179.7(2) . .
Ru1 N1 C20 C21 -172.5(3) . .
N1 C20 C21 C26 -4.8(6) . .
N1 C20 C21 C22 173.5(3) . .
C26 C21 C22 C23 -0.5(5) . .
C20 C21 C22 C23 -178.9(3) . .
C21 C22 C23 C24 -0.2(5) . .
C22 C23 C24 C25 1.8(6) . .
C23 C24 C25 C26 -2.5(6) . .
C24 C25 C26 C21 1.8(6) . .
C22 C21 C26 C25 -0.2(5) . .
C20 C21 C26 C25 178.0(4) . .
